data_4112422
loop_
_publ_author_name
'Tullio Caronna'
'Rosalba Liantonio'
'Thomas A. Logothetis'
'Pierangelo Metrangolo'
'Tullio Pilati'
'Giuseppe Resnati'

_publ_contact_author_address
; C.N.R.-Istituto di Scienze e Tecnologie Molecolari
  Via C. Golgi, 19
  20133 Milano
  Italy
;
_publ_contact_author_email pila@istm.cnr.it
_publ_contact_author_fax ++39-02-58354300
_publ_contact_author_name 'Dr. Tullio Pilati'
_publ_contact_author_phone ++39-02-58354245
_publ_section_title
;
 Halogen Bonding and \p...\p Stacking Control Reactivity in the Solid
 State
;
_journal_name_full 'Journal of the American Chemical Society'
_journal_page_first 4500
_journal_page_last 4501
_journal_paper_doi 10.1021/ja039884n
_journal_volume 126
_journal_year 2004
_chemical_formula_moiety '(C29 H8 F16 I4 O4),2(C2 H8 N2)'
_chemical_formula_sum 'C33 H24 F16 I4 N4 O4'
_chemical_formula_weight 1352.16
_chemical_name_systematic
; 
pentaerythritol-tetrakis(2,3,5,6-tetrafluoro-4iodophenyl)ether.
1,2-diaminoethane
;
_space_group_IT_number 15
_symmetry_cell_setting monoclinic
_symmetry_space_group_name_Hall '-C 2yc'
_symmetry_space_group_name_H-M 'C 1 2/c 1'
_atom_sites_solution_hydrogens geom
_atom_sites_solution_primary direct
_atom_sites_solution_secondary difmap
_audit_creation_method SHELXL-97
_cell_angle_alpha 90.00
_cell_angle_beta 129.68(3)
_cell_angle_gamma 90.00
_cell_formula_units_Z 4
_cell_length_a 22.805(5)
_cell_length_b 15.455(3)
_cell_length_c 15.417(3)
_cell_measurement_reflns_used 9434
_cell_measurement_temperature 293(2)
_cell_measurement_theta_max 27.37
_cell_measurement_theta_min 2.32
_cell_volume 4182(2)
_computing_cell_refinement 'Bruker SMART, 1997'
_computing_data_collection 'Bruker SMART, 1997'
_computing_data_reduction 'Bruker SAINT, 1997'
_computing_molecular_graphics 'ORTEPIII (Burnett & Johnson,1996)'
_computing_publication_material 'SHELXL-97 (Sheldrick, 1997)'
_computing_structure_refinement 'SHELXL-97 (Sheldrick, 1997)'
_computing_structure_solution 'SIR-92 (Altomare et al., 1994)'
_diffrn_ambient_temperature 293(2)
_diffrn_measured_fraction_theta_full 0.442
_diffrn_measured_fraction_theta_max 0.442
_diffrn_measurement_device_type 'Bruker SMART APEX'
_diffrn_measurement_method 'phi and omega scans'
_diffrn_radiation_monochromator graphite
_diffrn_radiation_source 'fine-focus sealed tube'
_diffrn_radiation_type MoK\a
_diffrn_radiation_wavelength 0.71073
_diffrn_reflns_av_R_equivalents 0.0347
_diffrn_reflns_av_sigmaI/netI 0.0234
_diffrn_reflns_limit_h_max 22
_diffrn_reflns_limit_h_min -29
_diffrn_reflns_limit_k_max 20
_diffrn_reflns_limit_k_min 0
_diffrn_reflns_limit_l_max 18
_diffrn_reflns_limit_l_min 0
_diffrn_reflns_number 27138
_diffrn_reflns_theta_full 27.85
_diffrn_reflns_theta_max 27.85
_diffrn_reflns_theta_min 1.76
_diffrn_standards_decay_% 0.0
_exptl_absorpt_coefficient_mu 3.094
_exptl_absorpt_correction_T_max 0.420496
_exptl_absorpt_correction_T_min 0.371547
_exptl_absorpt_correction_type multi-scan
_exptl_absorpt_process_details 'SADABS, Bruker, 1997'
_exptl_crystal_colour colourless
_exptl_crystal_density_diffrn 2.148
_exptl_crystal_description prism
_exptl_crystal_F_000 2552
_exptl_crystal_size_max 0.38
_exptl_crystal_size_mid 0.32
_exptl_crystal_size_min 0.28
_refine_diff_density_max 1.135
_refine_diff_density_min -0.351
_refine_diff_density_rms 0.097
_refine_ls_extinction_method none
_refine_ls_goodness_of_fit_ref 1.076
_refine_ls_hydrogen_treatment noref
_refine_ls_matrix_type full
_refine_ls_number_parameters 271
_refine_ls_number_reflns 4574
_refine_ls_number_restraints 200
_refine_ls_restrained_S_all 1.070
_refine_ls_R_factor_all 0.0571
_refine_ls_R_factor_gt 0.0423
_refine_ls_shift/su_max 0.001
_refine_ls_shift/su_mean 0.000
_refine_ls_structure_factor_coef Fsqd
_refine_ls_weighting_details 'calc w=1/[\s^2^(Fo^2^)+(0.0753P)^2^+0.7851P] where P=(Fo^2^+2Fc^2^)/3'
_refine_ls_weighting_scheme calc
_refine_ls_wR_factor_gt 0.1168
_refine_ls_wR_factor_ref 0.1270
_reflns_number_gt 3708
_reflns_number_total 4574
_reflns_threshold_expression >2\s(I)
_cod_data_source_file ja039884nsi20040312_105255_2.cif
_cod_data_source_block re69
_cod_depositor_comments
;
The following automatic conversions were performed:

'_geom_bond_publ_flag' value 'NO' changed to 'no' according to the
built-in table from CIF Core dictionary named 'cif_core.dic' version
2.4.1 from 2010-06-29 (42 times).

'_geom_angle_publ_flag' value 'NO'
changed to 'no' according to the built-in table from CIF Core
dictionary named 'cif_core.dic' version 2.4.1 from 2010-06-29 (68
times).

'_geom_torsion_publ_flag' value 'NO' changed to 'no'
according to the built-in table from CIF Core dictionary named
'cif_core.dic' version 2.4.1 from 2010-06-29 (60 times).

Automatic conversion script
Id: cif_fix_values 1715 2011-07-08 13:25:40Z adriana 
;
_cod_original_cell_volume 4182.(2)
_cod_database_code 4112422

loop_
_symmetry_equiv_pos_as_xyz
'x, y, z'
'-x, y, -z+1/2'
'x+1/2, y+1/2, z'
'-x+1/2, y+1/2, -z+1/2'
'-x, -y, -z'
'x, -y, z-1/2'
'-x+1/2, -y+1/2, -z'
'x+1/2, -y+1/2, z-1/2'

loop_
_atom_site_label
_atom_site_type_symbol
_atom_site_fract_x
_atom_site_fract_y
_atom_site_fract_z
_atom_site_U_iso_or_equiv
_atom_site_adp_type
_atom_site_occupancy
_atom_site_calc_flag
_atom_site_refinement_flags
C0 C 0.0000 0.4419(3) 0.2500 0.0410(10) Uani 1 d SDU
C1 C -0.0697(2) 0.4975(3) 0.1955(3) 0.0621(11) Uani 1 d DU
H1A H -0.1146 0.4612 0.1585 0.074 Uiso 1 calc R
H1B H -0.0650 0.5317 0.2525 0.074 Uiso 1 calc R
O1 O -0.07749(18) 0.5538(2) 0.1143(3) 0.0739(9) Uani 1 d DU
C3 C -0.1428(2) 0.5513(3) 0.0048(3) 0.0578(10) Uani 1 d DU
C4 C -0.2140(3) 0.5604(3) -0.0282(4) 0.0658(11) Uani 1 d DU
C5 C -0.2757(3) 0.5676(3) -0.1370(4) 0.0699(13) Uani 1 d DU
C6 C -0.2736(2) 0.5595(2) -0.2235(3) 0.0539(9) Uani 1 d DU
C7 C -0.2016(3) 0.5508(3) -0.1905(4) 0.0649(12) Uani 1 d DU
C8 C -0.1396(2) 0.5451(3) -0.0820(4) 0.0593(10) Uani 1 d DU
C2 C 0.0067(3) 0.3850(3) 0.3377(3) 0.0640(11) Uani 1 d DU
H2A H 0.0159 0.4208 0.3970 0.077 Uiso 1 calc R
H2B H -0.0403 0.3533 0.3024 0.077 Uiso 1 calc R
O2 O 0.0689(2) 0.3257(2) 0.3843(3) 0.0789(10) Uani 1 d DU
C9 C 0.1227(3) 0.3233(3) 0.4936(4) 0.0695(12) Uani 1 d DU
C10 C 0.1111(3) 0.3133(3) 0.5706(4) 0.0632(11) Uani 1 d DU
C11 C 0.1719(3) 0.3059(3) 0.6854(4) 0.0742(13) Uani 1 d DU
C12 C 0.2437(3) 0.3103(3) 0.7257(4) 0.0711(13) Uani 1 d DU
C13 C 0.2559(3) 0.3205(4) 0.6495(5) 0.0890(17) Uani 1 d DU
C14 C 0.1996(3) 0.3293(3) 0.5364(5) 0.0820(14) Uani 1 d DU
F1 F -0.2228(2) 0.5707(3) 0.0502(3) 0.1217(17) Uani 1 d DU
F2 F -0.34430(19) 0.5752(3) -0.1637(3) 0.135(2) Uani 1 d DU
F3 F -0.1941(2) 0.5441(3) -0.2682(3) 0.1168(14) Uani 1 d DU
F4 F -0.07106(17) 0.5364(3) -0.0536(3) 0.1116(13) Uani 1 d DU
I1 I -0.370345(17) 0.57098(2) -0.39347(2) 0.07015(14) Uani 1 d .
F5 F 0.03833(18) 0.3033(3) 0.5304(3) 0.1063(13) Uani 1 d DU
F6 F 0.1540(2) 0.2932(3) 0.7508(3) 0.1134(13) Uani 1 d DU
F7 F 0.3288(2) 0.3275(3) 0.6864(4) 0.1345(17) Uani 1 d DU
F8 F 0.2267(3) 0.3470(2) 0.4793(3) 0.1199(15) Uani 1 d DU
I2 I 0.33544(3) 0.29482(3) 0.89724(3) 0.1087(2) Uani 1 d .
C15 C -0.4693(4) 0.5932(4) -0.6847(5) 0.0892(17) Uani 1 d D
H15A H -0.4392 0.5409 -0.6626 0.107 Uiso 1 calc R
H15B H -0.4355 0.6417 -0.6632 0.107 Uiso 1 calc R
N1 N -0.4934(4) 0.5977(4) -0.6233(6) 0.1153(18) Uiso 1 d D
C16 C 0.4847(7) 0.3248(7) 1.1882(6) 0.236(9) Uani 1 d D
H16A H 0.4536 0.3757 1.1485 0.283 Uiso 1 calc R
H16B H 0.5265 0.3245 1.1866 0.283 Uiso 1 calc R
N2 N 0.4427(7) 0.2525(6) 1.1405(8) 0.231(6) Uani 1 d D

loop_
_atom_site_aniso_label
_atom_site_aniso_U_11
_atom_site_aniso_U_22
_atom_site_aniso_U_33
_atom_site_aniso_U_23
_atom_site_aniso_U_13
_atom_site_aniso_U_12
C0 0.049(3) 0.038(2) 0.031(2) 0.000 0.023(2) 0.000
C1 0.045(2) 0.086(3) 0.0309(17) 0.0052(18) 0.0130(16) -0.0002(19)
O1 0.0551(17) 0.076(2) 0.0480(16) 0.0189(14) 0.0131(14) -0.0052(15)
C3 0.048(2) 0.061(2) 0.041(2) 0.0101(17) 0.0180(18) 0.0091(17)
C4 0.063(3) 0.076(3) 0.043(2) 0.0123(19) 0.026(2) 0.016(2)
C5 0.053(2) 0.093(3) 0.057(3) 0.015(2) 0.032(2) 0.028(2)
C6 0.050(2) 0.050(2) 0.0404(19) 0.0068(15) 0.0191(17) 0.0010(16)
C7 0.060(3) 0.090(3) 0.053(2) 0.020(2) 0.040(2) 0.010(2)
C8 0.043(2) 0.077(3) 0.055(2) 0.026(2) 0.0303(19) 0.0114(19)
C2 0.060(2) 0.080(3) 0.044(2) 0.017(2) 0.0292(19) 0.018(2)
O2 0.090(2) 0.081(2) 0.0513(17) 0.0184(16) 0.0383(18) 0.0371(19)
C9 0.069(3) 0.050(2) 0.075(3) 0.020(2) 0.040(3) 0.017(2)
C10 0.065(3) 0.064(3) 0.050(2) 0.0096(19) 0.031(2) -0.006(2)
C11 0.075(3) 0.077(3) 0.070(3) 0.028(2) 0.046(3) 0.005(2)
C12 0.066(3) 0.059(3) 0.042(2) 0.0114(18) 0.013(2) 0.006(2)
C13 0.056(3) 0.080(3) 0.093(4) 0.029(3) 0.030(3) 0.015(2)
C14 0.078(3) 0.076(3) 0.076(3) 0.018(3) 0.041(3) 0.025(3)
F1 0.113(3) 0.209(5) 0.0625(19) 0.036(2) 0.065(2) 0.080(3)
F2 0.0642(19) 0.262(6) 0.089(2) 0.074(3) 0.0534(19) 0.079(3)
F3 0.100(3) 0.206(4) 0.067(2) 0.029(2) 0.064(2) 0.031(3)
F4 0.0563(17) 0.193(4) 0.090(2) 0.051(2) 0.0489(18) 0.021(2)
I1 0.0578(2) 0.0824(2) 0.03953(17) 0.00887(12) 0.01685(14) 0.00311(14)
F5 0.0636(18) 0.162(3) 0.078(2) 0.053(2) 0.0383(17) 0.0112(19)
F6 0.117(3) 0.143(3) 0.072(2) 0.027(2) 0.057(2) 0.002(2)
F7 0.066(2) 0.192(4) 0.134(3) 0.050(3) 0.058(2) 0.018(2)
F8 0.206(4) 0.101(2) 0.122(3) 0.046(2) 0.137(3) 0.064(3)
I2 0.0956(3) 0.0912(3) 0.0621(2) 0.00230(18) 0.0145(2) 0.0146(2)
C15 0.082(4) 0.114(4) 0.067(3) 0.023(3) 0.046(3) 0.013(3)
C16 0.124(10) 0.221(12) 0.222(14) -0.114(10) 0.045(10) 0.005(9)
N2 0.248(14) 0.145(8) 0.142(8) 0.009(6) 0.052(8) -0.008(8)

loop_
_atom_type_symbol
_atom_type_description
_atom_type_scat_dispersion_real
_atom_type_scat_dispersion_imag
_atom_type_scat_source
C C 0.0033 0.0016 'International Tables Vol C Tables 4.2.6.8 and 6.1.1.4'
H H 0.0000 0.0000 'International Tables Vol C Tables 4.2.6.8 and 6.1.1.4'
N N 0.0061 0.0033 'International Tables Vol C Tables 4.2.6.8 and 6.1.1.4'
O O 0.0106 0.0060 'International Tables Vol C Tables 4.2.6.8 and 6.1.1.4'
F F 0.0171 0.0103 'International Tables Vol C Tables 4.2.6.8 and 6.1.1.4'
I I -0.4742 1.8119 'International Tables Vol C Tables 4.2.6.8 and 6.1.1.4'

loop_
_geom_angle_atom_site_label_1
_geom_angle_atom_site_label_2
_geom_angle_atom_site_label_3
_geom_angle
_geom_angle_site_symmetry_1
_geom_angle_site_symmetry_3
_geom_angle_publ_flag
C1 C0 C1 110.4(4) 2 . no
C1 C0 C2 107.1(2) 2 2 no
C1 C0 C2 111.1(2) . 2 no
C1 C0 C2 111.1(2) 2 . no
C1 C0 C2 107.1(2) . . no
C2 C0 C2 110.2(5) 2 . no
O1 C1 C0 109.2(3) . . no
O1 C1 H1A 109.8 . . no
C0 C1 H1A 109.8 . . no
O1 C1 H1B 109.8 . . no
C0 C1 H1B 109.8 . . no
H1A C1 H1B 108.3 . . no
C3 O1 C1 119.4(3) . . no
O1 C3 C4 123.9(4) . . no
O1 C3 C8 120.5(4) . . no
C4 C3 C8 115.4(4) . . no
C5 C4 F1 118.1(4) . . no
C5 C4 C3 121.7(4) . . no
F1 C4 C3 119.9(4) . . no
C4 C5 F2 118.6(4) . . no
C4 C5 C6 123.3(4) . . no
F2 C5 C6 117.9(4) . . no
C5 C6 C7 115.0(4) . . no
C5 C6 I1 123.1(3) . . no
C7 C6 I1 121.7(3) . . no
F3 C7 C8 119.1(4) . . no
F3 C7 C6 119.1(4) . . no
C8 C7 C6 121.8(4) . . no
F4 C8 C7 120.0(4) . . no
F4 C8 C3 117.5(4) . . no
C7 C8 C3 122.5(4) . . no
O2 C2 C0 108.4(3) . . no
O2 C2 H2A 110.0 . . no
C0 C2 H2A 110.0 . . no
O2 C2 H2B 110.0 . . no
C0 C2 H2B 110.0 . . no
H2A C2 H2B 108.4 . . no
C9 O2 C2 118.4(4) . . no
O2 C9 C10 125.1(5) . . no
O2 C9 C14 117.3(5) . . no
C10 C9 C14 117.6(5) . . no
F5 C10 C9 118.0(4) . . no
F5 C10 C11 120.3(4) . . no
C9 C10 C11 121.4(5) . . no
F6 C11 C12 122.6(5) . . no
F6 C11 C10 116.2(5) . . no
C12 C11 C10 121.2(4) . . no
C11 C12 C13 117.7(4) . . no
C11 C12 I2 121.5(4) . . no
C13 C12 I2 120.6(4) . . no
C14 C13 F7 115.1(6) . . no
C14 C13 C12 124.5(5) . . no
F7 C13 C12 120.3(5) . . no
C13 C14 F8 113.3(5) . . no
C13 C14 C9 117.4(5) . . no
F8 C14 C9 129.2(5) . . no
N1 C15 C15 117.9(7) . 2_453 no
N1 C15 H15A 107.8 . . no
C15 C15 H15A 107.8 2_453 . no
N1 C15 H15B 107.8 . . no
C15 C15 H15B 107.8 2_453 . no
H15A C15 H15B 107.2 . . no
N2 C16 C16 106.1(8) . 2_657 no
N2 C16 H16A 110.5 . . no
C16 C16 H16A 110.5 2_657 . no
N2 C16 H16B 110.5 . . no
C16 C16 H16B 110.5 2_657 . no
H16A C16 H16B 108.7 . . no

loop_
_geom_bond_atom_site_label_1
_geom_bond_atom_site_label_2
_geom_bond_distance
_geom_bond_site_symmetry_2
_geom_bond_publ_flag
C0 C1 1.506(5) 2 no
C0 C1 1.506(5) . no
C0 C2 1.537(5) 2 no
C0 C2 1.537(5) . no
C1 O1 1.440(5) . no
C1 H1A 0.9700 . no
C1 H1B 0.9700 . no
O1 C3 1.363(5) . no
C3 C4 1.364(6) . no
C3 C8 1.389(6) . no
C4 C5 1.338(6) . no
C4 F1 1.355(5) . no
C5 F2 1.344(5) . no
C5 C6 1.372(6) . no
C6 C7 1.381(6) . no
C6 I1 2.093(4) . no
C7 F3 1.318(5) . no
C7 C8 1.335(6) . no
C8 F4 1.334(5) . no
C2 O2 1.439(5) . no
C2 H2A 0.9700 . no
C2 H2B 0.9700 . no
O2 C9 1.307(6) . no
C9 C10 1.379(7) . no
C9 C14 1.428(8) . no
C10 F5 1.360(5) . no
C10 C11 1.391(6) . no
C11 F6 1.322(6) . no
C11 C12 1.332(7) . no
C12 C13 1.376(8) . no
C12 I2 2.089(4) . no
C13 C14 1.360(8) . no
C13 F7 1.375(6) . no
C14 F8 1.387(7) . no
C15 N1 1.368(8) . no
C15 C15 1.553(11) 2_453 no
C15 H15A 0.9700 . no
C15 H15B 0.9700 . no
C16 N2 1.344(10) . no
C16 C16 1.554(14) 2_657 no
C16 H16A 0.9700 . no
C16 H16B 0.9700 . no

loop_
_geom_torsion_atom_site_label_1
_geom_torsion_atom_site_label_2
_geom_torsion_atom_site_label_3
_geom_torsion_atom_site_label_4
_geom_torsion
_geom_torsion_site_symmetry_1
_geom_torsion_publ_flag
C1 C0 C1 O1 57.6(3) 2 no
C2 C0 C1 O1 -61.0(4) 2 no
C2 C0 C1 O1 178.6(3) . no
C0 C1 O1 C3 122.5(4) . no
C1 O1 C3 C4 53.4(6) . no
C1 O1 C3 C8 -131.2(5) . no
O1 C3 C4 C5 172.1(4) . no
C8 C3 C4 C5 -3.5(7) . no
O1 C3 C4 F1 -1.6(7) . no
C8 C3 C4 F1 -177.2(4) . no
F1 C4 C5 F2 -7.1(8) . no
C3 C4 C5 F2 179.0(5) . no
F1 C4 C5 C6 179.2(5) . no
C3 C4 C5 C6 5.4(8) . no
C4 C5 C6 C7 -5.4(7) . no
F2 C5 C6 C7 -179.1(5) . no
C4 C5 C6 I1 -179.9(4) . no
F2 C5 C6 I1 6.4(7) . no
C5 C6 C7 F3 -178.9(5) . no
I1 C6 C7 F3 -4.3(7) . no
C5 C6 C7 C8 4.1(7) . no
I1 C6 C7 C8 178.7(4) . no
F3 C7 C8 F4 2.7(8) . no
C6 C7 C8 F4 179.7(5) . no
F3 C7 C8 C3 -179.8(5) . no
C6 C7 C8 C3 -2.8(8) . no
O1 C3 C8 F4 4.1(7) . no
C4 C3 C8 F4 179.8(5) . no
O1 C3 C8 C7 -173.5(4) . no
C4 C3 C8 C7 2.3(7) . no
C1 C0 C2 O2 -64.4(5) 2 no
C1 C0 C2 O2 175.0(4) . no
C2 C0 C2 O2 54.1(3) 2 no
C0 C2 O2 C9 125.5(4) . no
C2 O2 C9 C10 51.9(7) . no
C2 O2 C9 C14 -129.8(5) . no
O2 C9 C10 F5 1.4(7) . no
C14 C9 C10 F5 -176.9(5) . no
O2 C9 C10 C11 175.8(5) . no
C14 C9 C10 C11 -2.5(7) . no
F5 C10 C11 F6 -3.1(7) . no
C9 C10 C11 F6 -177.5(5) . no
F5 C10 C11 C12 176.0(5) . no
C9 C10 C11 C12 1.7(8) . no
F6 C11 C12 C13 177.6(5) . no
C10 C11 C12 C13 -1.5(8) . no
F6 C11 C12 I2 1.3(7) . no
C10 C11 C12 I2 -177.8(4) . no
C11 C12 C13 C14 2.4(9) . no
I2 C12 C13 C14 178.7(5) . no
C11 C12 C13 F7 178.5(5) . no
I2 C12 C13 F7 -5.2(8) . no
F7 C13 C14 F8 -2.2(8) . no
C12 C13 C14 F8 174.1(5) . no
F7 C13 C14 C9 -179.5(5) . no
C12 C13 C14 C9 -3.2(9) . no
O2 C9 C14 C13 -175.3(5) . no
C10 C9 C14 C13 3.1(8) . no
O2 C9 C14 F8 7.9(8) . no
C10 C9 C14 F8 -173.7(5) . no
